data_8105431
loop_
_publ_author_name
'Li, Li-Lang'
'Yu, Chang-Jin'
'Shi, Qing'
'Zhang, Qi-Long'
'Yang, Xian-Jiong'

_publ_section_title
;
 Crystal structure of
 (E)-2-amino-N&#x2032;-(2-hydroxy-4-(2-(piperidin-1-yl)ethoxy)benzylidene)benzohydrazide
 monohydrate, C21H26N4O3 &#x22C5; H2O
;
_journal_issue 5
_journal_name_full 'Zeitschrift f\"ur Kristallographie - New Crystal Structures'
_journal_page_first 1239
_journal_page_last 1240
_journal_paper_doi 10.1515/ncrs-2020-0283
_journal_volume 235
_journal_year 2020
_chemical_formula_moiety 'C21 H26 N4 O3, H2 O'
_chemical_formula_sum 'C21 H28 N4 O4'
_chemical_formula_weight 400.47
_space_group_crystal_system triclinic
_space_group_IT_number 2
_space_group_name_Hall '-P 1'
_space_group_name_H-M_alt 'P -1'
_atom_sites_solution_hydrogens mixed
_cell_angle_alpha 71.803(3)
_cell_angle_beta 81.663(3)
_cell_angle_gamma 89.928(3)
_cell_formula_units_Z 2
_cell_length_a 6.5543(12)
_cell_length_b 11.875(2)
_cell_length_c 14.386(3)
_cell_measurement_reflns_used 3442
_cell_measurement_temperature 273(2)
_cell_measurement_theta_max 26.3121
_cell_measurement_theta_min 2.5432
_cell_volume 1051.3(3)
_computing_cell_refinement 'SAINT (Brucker, 2012)[2]'
_computing_data_collection 'APEX2 (Brucker, 2012)[2]'
_computing_data_reduction 'SAINT (Brucker, 2012)[2]'
_computing_molecular_graphics 'Diamond 4.0[4]'
_computing_publication_material 'Olex2 (Dolomanov et al., 2009)[1]'
_computing_structure_refinement 'ShelXL (Sheldrick, 2015)[3]'
_diffrn_ambient_temperature 273.15
_diffrn_measured_fraction_theta_full 0.998
_diffrn_measured_fraction_theta_max 0.994
_diffrn_measurement_device_type 'CCD area detector'
_diffrn_measurement_method 'phi and omega scans'
_diffrn_radiation_type MoK\a
_diffrn_radiation_wavelength 0.71073
_diffrn_reflns_av_R_equivalents 0.0382
_diffrn_reflns_av_unetI/netI 0.0400
_diffrn_reflns_Laue_measured_fraction_full 0.998
_diffrn_reflns_Laue_measured_fraction_max 0.994
_diffrn_reflns_limit_h_max 8
_diffrn_reflns_limit_h_min -8
_diffrn_reflns_limit_k_max 15
_diffrn_reflns_limit_k_min -15
_diffrn_reflns_limit_l_max 18
_diffrn_reflns_limit_l_min -18
_diffrn_reflns_number 13938
_diffrn_reflns_point_group_measured_fraction_full 0.998
_diffrn_reflns_point_group_measured_fraction_max 0.994
_diffrn_reflns_theta_full 25.242
_diffrn_reflns_theta_max 27.587
_diffrn_reflns_theta_min 1.508
_exptl_absorpt_coefficient_mu 0.089
_exptl_absorpt_correction_T_max 0.979
_exptl_absorpt_correction_T_min 0.975
_exptl_absorpt_correction_type multi-scan
_exptl_crystal_colour colourless
_exptl_crystal_density_diffrn 1.265
_exptl_crystal_density_method 'not measured'
_exptl_crystal_description block
_exptl_crystal_F_000 428
_exptl_crystal_size_max 0.22
_exptl_crystal_size_mid 0.2
_exptl_crystal_size_min 0.18
_refine_diff_density_max 0.263
_refine_diff_density_min -0.238
_refine_diff_density_rms 0.050
_refine_ls_extinction_coef .
_refine_ls_extinction_method none
_refine_ls_goodness_of_fit_ref 1.065
_refine_ls_hydrogen_treatment mixed
_refine_ls_matrix_type full
_refine_ls_number_parameters 277
_refine_ls_number_reflns 4859
_refine_ls_number_restraints 5
_refine_ls_restrained_S_all 1.065
_refine_ls_R_factor_all 0.0798
_refine_ls_R_factor_gt 0.0548
_refine_ls_shift/su_max 0.000
_refine_ls_shift/su_mean 0.000
_refine_ls_structure_factor_coef Fsqd
_refine_ls_weighting_details 'w=1/[\s^2^(Fo^2^)+(0.0859P)^2^+0.1428P] where P=(Fo^2^+2Fc^2^)/3'
_refine_ls_weighting_scheme calc
_refine_ls_wR_factor_gt 0.1581
_refine_ls_wR_factor_ref 0.1762
_reflns_Friedel_coverage 0.000
_reflns_Friedel_fraction_full .
_reflns_Friedel_fraction_max .
_reflns_number_gt 3281
_reflns_number_total 4859
_reflns_threshold_expression 'I > 2\s(I)'
_cod_data_source_file suppl_ncrs-2020-0283_suppl.cif
_cod_data_source_block 1
_cod_database_code 8105431
_shelx_space_group_comment
;
The symmetry employed for this shelxl refinement is uniquely defined
by the following loop, which should always be used as a source of
symmetry information in preference to the above space-group names.
They are only intended as comments.
;
_shelx_estimated_absorpt_t_max 0.984
_shelx_estimated_absorpt_t_min 0.981
_olex2_refinement_description
;
1. Fixed Uiso
 At 1.2 times of:
  All C(H) groups, All C(H,H) groups, All N(H) groups, All N(H,H) groups, All
  O(H) groups
 At 1.5 times of:
  All O(H,H) groups
2. Restrained distances
 O4-H4B = O4-H4A = O2-H2B
 0.84 with sigma of 0.02
 H4B-H4A
 0.02 with sigma of 1.39
3. Rigid bond restraints
 C18, C19
 with sigma for 1-2 distances of 0.001 and sigma for 1-3 distances of 0.002
4.a Secondary CH2 refined with riding coordinates:
 C15(H15A,H15B), C16(H16A,H16B), C17(H17A,H17B), C18(H18A,H18B), C19(H19A,
 H19B), C20(H20A,H20B), C21(H21A,H21B)
4.b Aromatic/amide H refined with riding coordinates:
 C2(H2), C3(H3), C4(H4), C5(H5), C8(H8), C10(H10), C11(H11), C13(H13), N2(H2A)
;

loop_
_space_group_symop_operation_xyz
'x, y, z'
'-x, -y, -z'

loop_
_atom_site_label
_atom_site_type_symbol
_atom_site_fract_x
_atom_site_fract_y
_atom_site_fract_z
_atom_site_U_iso_or_equiv
_atom_site_adp_type
_atom_site_occupancy
_atom_site_site_symmetry_order
_atom_site_calc_flag
_atom_site_refinement_flags_posn
_atom_site_refinement_flags_adp
_atom_site_refinement_flags_occupancy
_atom_site_disorder_assembly
_atom_site_disorder_group
C1 C 0.7279(3) 0.31552(14) -0.06447(13) 0.0469(4) Uani 1 1 d . . . . .
C2 C 0.6844(3) 0.24614(17) -0.12331(15) 0.0589(5) Uani 1 1 d . . . . .
H2 H 0.7851 0.2411 -0.1743 0.071 Uiso 1 1 calc R . . . .
C3 C 0.4998(3) 0.18637(18) -0.10782(16) 0.0658(6) Uani 1 1 d . . . . .
H3 H 0.4769 0.1405 -0.1475 0.079 Uiso 1 1 calc R . . . .
C4 C 0.3450(3) 0.1933(2) -0.03324(16) 0.0689(6) Uani 1 1 d . . . . .
H4 H 0.2182 0.1528 -0.0230 0.083 Uiso 1 1 calc R . . . .
C5 C 0.3818(3) 0.26044(17) 0.02510(14) 0.0548(5) Uani 1 1 d . . . . .
H5 H 0.2774 0.2653 0.0747 0.066 Uiso 1 1 calc R . . . .
C6 C 0.5716(2) 0.32220(14) 0.01255(12) 0.0420(4) Uani 1 1 d . . . . .
C7 C 0.6142(2) 0.38981(14) 0.07819(12) 0.0422(4) Uani 1 1 d . . . . .
C8 C 0.3514(3) 0.47669(16) 0.27211(13) 0.0483(4) Uani 1 1 d . . . . .
H8 H 0.2192 0.4469 0.2739 0.058 Uiso 1 1 calc R . . . .
C9 C 0.3854(3) 0.54607(15) 0.33540(12) 0.0457(4) Uani 1 1 d . . . . .
C10 C 0.2186(3) 0.57527(18) 0.39392(14) 0.0563(5) Uani 1 1 d . . . . .
H10 H 0.0873 0.5460 0.3935 0.068 Uiso 1 1 calc R . . . .
C11 C 0.2395(3) 0.64558(18) 0.45237(14) 0.0591(5) Uani 1 1 d . . . . .
H11 H 0.1249 0.6640 0.4902 0.071 Uiso 1 1 calc R . . . .
C12 C 0.4370(3) 0.68848(17) 0.45342(13) 0.0534(5) Uani 1 1 d . . . . .
C13 C 0.6062(3) 0.66126(17) 0.39658(13) 0.0560(5) Uani 1 1 d . . . . .
H13 H 0.7372 0.6900 0.3981 0.067 Uiso 1 1 calc R . . . .
C14 C 0.5826(3) 0.59190(17) 0.33760(13) 0.0490(4) Uani 1 1 d . . . . .
C15 C 0.3103(3) 0.7870(2) 0.57027(15) 0.0662(6) Uani 1 1 d . . . . .
H15A H 0.2383 0.7151 0.6157 0.079 Uiso 1 1 calc R . . . .
H15B H 0.2135 0.8332 0.5304 0.079 Uiso 1 1 calc R . . . .
C16 C 0.3992(3) 0.85776(17) 0.62658(14) 0.0569(5) Uani 1 1 d . . . . .
H16A H 0.5004 0.8118 0.6636 0.068 Uiso 1 1 calc R . . . .
H16B H 0.4690 0.9297 0.5802 0.068 Uiso 1 1 calc R . . . .
C17 C 0.1140(4) 0.9858(2) 0.64551(17) 0.0743(6) Uani 1 1 d . . . . .
H17A H 0.0535 0.9648 0.5951 0.089 Uiso 1 1 calc R . . . .
H17B H 0.2018 1.0571 0.6132 0.089 Uiso 1 1 calc R . . . .
C18 C -0.0566(4) 1.0097(2) 0.7201(2) 0.0935(7) Uani 1 1 d . U . . .
H18A H -0.1320 1.0769 0.6867 0.112 Uiso 1 1 calc R . . . .
H18B H -0.1526 0.9411 0.7469 0.112 Uiso 1 1 calc R . . . .
C19 C 0.0301(4) 1.0353(2) 0.8041(2) 0.0897(7) Uani 1 1 d . U . . .
H19A H 0.1061 1.1114 0.7793 0.108 Uiso 1 1 calc R . . . .
H19B H -0.0824 1.0395 0.8546 0.108 Uiso 1 1 calc R . . . .
C20 C 0.1691(4) 0.94094(19) 0.84825(16) 0.0695(6) Uani 1 1 d . . . . .
H20A H 0.0887 0.8672 0.8819 0.083 Uiso 1 1 calc R . . . .
H20B H 0.2344 0.9629 0.8969 0.083 Uiso 1 1 calc R . . . .
C21 C 0.3323(3) 0.92280(17) 0.77007(14) 0.0544(5) Uani 1 1 d . . . . .
H21A H 0.4167 0.9955 0.7384 0.065 Uiso 1 1 calc R . . . .
H21B H 0.4209 0.8610 0.8006 0.065 Uiso 1 1 calc R . . . .
N1 N 0.9144(3) 0.37452(18) -0.08607(15) 0.0705(5) Uani 1 1 d . . . . .
H1A H 0.999(4) 0.359(2) -0.1266(18) 0.085 Uiso 1 1 d R . . . .
H1B H 0.951(4) 0.411(2) -0.0442(18) 0.085 Uiso 1 1 d R . . . .
N2 N 0.4603(2) 0.39449(12) 0.15142(10) 0.0454(3) Uani 1 1 d . . . . .
H2A H 0.3411 0.3601 0.1584 0.054 Uiso 1 1 calc R . . . .
N3 N 0.5022(2) 0.45605(12) 0.21375(10) 0.0466(3) Uani 1 1 d . . . . .
N4 N 0.2379(2) 0.88913(12) 0.69518(10) 0.0492(4) Uani 1 1 d . . . . .
O1 O 0.78382(18) 0.44023(12) 0.07083(10) 0.0575(4) Uani 1 1 d . . . . .
O2 O 0.75415(19) 0.56876(14) 0.28213(11) 0.0683(4) Uani 1 1 d D . . . .
H2B H 0.713(4) 0.530(2) 0.2490(16) 0.082 Uiso 1 1 d DR . . . .
O3 O 0.4792(2) 0.75835(13) 0.50855(10) 0.0688(4) Uani 1 1 d . . . . .
O4 O 1.0320(2) 0.31756(13) 0.20996(11) 0.0600(4) Uani 1 1 d D . . . .
H4A H 0.958(3) 0.2536(17) 0.2395(17) 0.090 Uiso 1 1 d DR . . . .
H4B H 0.966(4) 0.363(2) 0.1719(17) 0.090 Uiso 1 1 d DR . . . .

loop_
_atom_site_aniso_label
_atom_site_aniso_U_11
_atom_site_aniso_U_22
_atom_site_aniso_U_33
_atom_site_aniso_U_23
_atom_site_aniso_U_13
_atom_site_aniso_U_12
C1 0.0478(9) 0.0393(8) 0.0520(10) -0.0153(7) -0.0008(8) 0.0036(7)
C2 0.0658(12) 0.0531(10) 0.0598(11) -0.0286(9) 0.0081(9) 0.0024(9)
C3 0.0781(14) 0.0633(12) 0.0670(12) -0.0399(10) -0.0025(11) -0.0041(10)
C4 0.0590(12) 0.0825(14) 0.0772(14) -0.0479(12) 0.0021(10) -0.0181(10)
C5 0.0466(10) 0.0683(12) 0.0565(10) -0.0340(9) 0.0024(8) -0.0091(8)
C6 0.0412(8) 0.0412(8) 0.0439(9) -0.0153(7) -0.0034(7) 0.0003(7)
C7 0.0384(8) 0.0432(8) 0.0449(9) -0.0144(7) -0.0052(7) -0.0003(7)
C8 0.0441(9) 0.0552(10) 0.0497(9) -0.0231(8) -0.0054(7) -0.0051(8)
C9 0.0452(9) 0.0517(9) 0.0418(9) -0.0192(7) -0.0017(7) -0.0056(7)
C10 0.0445(9) 0.0717(12) 0.0577(11) -0.0324(10) 0.0028(8) -0.0104(9)
C11 0.0531(11) 0.0717(12) 0.0578(11) -0.0358(10) 0.0094(8) -0.0079(9)
C12 0.0606(11) 0.0582(10) 0.0452(9) -0.0263(8) 0.0020(8) -0.0097(8)
C13 0.0479(10) 0.0718(12) 0.0545(10) -0.0328(9) 0.0012(8) -0.0131(9)
C14 0.0451(9) 0.0607(10) 0.0446(9) -0.0251(8) 0.0012(7) -0.0059(8)
C15 0.0698(13) 0.0766(13) 0.0618(12) -0.0426(11) 0.0056(10) -0.0084(10)
C16 0.0642(12) 0.0564(11) 0.0519(10) -0.0247(9) 0.0023(9) -0.0054(9)
C17 0.0836(15) 0.0651(13) 0.0760(14) -0.0207(11) -0.0215(12) 0.0118(11)
C18 0.0706(15) 0.0801(16) 0.125(2) -0.0249(15) -0.0171(14) 0.0253(13)
C19 0.0921(17) 0.0695(14) 0.1058(18) -0.0423(14) 0.0234(13) 0.0069(13)
C20 0.0838(14) 0.0623(12) 0.0678(13) -0.0376(10) 0.0093(11) -0.0076(11)
C21 0.0596(11) 0.0524(10) 0.0550(10) -0.0258(8) -0.0007(9) -0.0061(8)
N1 0.0505(10) 0.0839(13) 0.0804(13) -0.0442(10) 0.0202(9) -0.0155(9)
N2 0.0412(7) 0.0514(8) 0.0503(8) -0.0268(7) -0.0040(6) -0.0068(6)
N3 0.0490(8) 0.0503(8) 0.0455(8) -0.0228(6) -0.0062(6) -0.0036(6)
N4 0.0533(8) 0.0471(8) 0.0503(8) -0.0220(7) -0.0028(7) -0.0012(6)
O1 0.0414(7) 0.0704(8) 0.0661(8) -0.0323(7) -0.0010(6) -0.0127(6)
O2 0.0435(7) 0.1028(11) 0.0760(9) -0.0597(9) 0.0060(6) -0.0124(7)
O3 0.0676(9) 0.0852(10) 0.0655(8) -0.0501(8) 0.0110(7) -0.0191(7)
O4 0.0465(7) 0.0619(9) 0.0715(9) -0.0236(7) -0.0026(6) -0.0114(6)

loop_
_atom_type_symbol
_atom_type_description
_atom_type_scat_dispersion_real
_atom_type_scat_dispersion_imag
_atom_type_scat_source
C C 0.0033 0.0016 'International Tables Vol C Tables 4.2.6.8 and 6.1.1.4'
H H 0.0000 0.0000 'International Tables Vol C Tables 4.2.6.8 and 6.1.1.4'
N N 0.0061 0.0033 'International Tables Vol C Tables 4.2.6.8 and 6.1.1.4'
O O 0.0106 0.0060 'International Tables Vol C Tables 4.2.6.8 and 6.1.1.4'

loop_
_geom_angle_atom_site_label_1
_geom_angle_atom_site_label_2
_geom_angle_atom_site_label_3
_geom_angle
_geom_angle_site_symmetry_1
_geom_angle_site_symmetry_3
C2 C1 C6 117.97(16) . .
N1 C1 C2 118.37(16) . .
N1 C1 C6 123.64(16) . .
C1 C2 H2 119.0 . .
C3 C2 C1 121.99(17) . .
C3 C2 H2 119.0 . .
C2 C3 H3 119.8 . .
C2 C3 C4 120.49(18) . .
C4 C3 H3 119.8 . .
C3 C4 H4 120.5 . .
C5 C4 C3 119.06(18) . .
C5 C4 H4 120.5 . .
C4 C5 H5 118.9 . .
C4 C5 C6 122.26(17) . .
C6 C5 H5 118.9 . .
C1 C6 C7 119.55(14) . .
C5 C6 C1 118.21(15) . .
C5 C6 C7 122.21(14) . .
N2 C7 C6 118.01(14) . .
O1 C7 C6 122.92(15) . .
O1 C7 N2 119.06(15) . .
C9 C8 H8 119.9 . .
N3 C8 H8 119.9 . .
N3 C8 C9 120.22(15) . .
C10 C9 C8 120.02(15) . .
C10 C9 C14 117.20(15) . .
C14 C9 C8 122.70(15) . .
C9 C10 H10 118.6 . .
C11 C10 C9 122.88(16) . .
C11 C10 H10 118.6 . .
C10 C11 H11 120.8 . .
C10 C11 C12 118.37(16) . .
C12 C11 H11 120.8 . .
C13 C12 C11 120.45(16) . .
O3 C12 C11 124.23(16) . .
O3 C12 C13 115.33(16) . .
C12 C13 H13 119.7 . .
C14 C13 C12 120.52(17) . .
C14 C13 H13 119.7 . .
C13 C14 C9 120.57(16) . .
O2 C14 C9 121.23(15) . .
O2 C14 C13 118.20(16) . .
H15A C15 H15B 108.6 . .
C16 C15 H15A 110.3 . .
C16 C15 H15B 110.3 . .
O3 C15 H15A 110.3 . .
O3 C15 H15B 110.3 . .
O3 C15 C16 106.90(16) . .
C15 C16 H16A 109.3 . .
C15 C16 H16B 109.3 . .
H16A C16 H16B 108.0 . .
N4 C16 C15 111.46(15) . .
N4 C16 H16A 109.3 . .
N4 C16 H16B 109.3 . .
H17A C17 H17B 108.1 . .
C18 C17 H17A 109.6 . .
C18 C17 H17B 109.6 . .
N4 C17 H17A 109.6 . .
N4 C17 H17B 109.6 . .
N4 C17 C18 110.36(18) . .
C17 C18 H18A 109.3 . .
C17 C18 H18B 109.3 . .
H18A C18 H18B 108.0 . .
C19 C18 C17 111.5(2) . .
C19 C18 H18A 109.3 . .
C19 C18 H18B 109.3 . .
C18 C19 H19A 109.5 . .
C18 C19 H19B 109.5 . .
H19A C19 H19B 108.1 . .
C20 C19 C18 110.58(19) . .
C20 C19 H19A 109.5 . .
C20 C19 H19B 109.5 . .
C19 C20 H20A 109.4 . .
C19 C20 H20B 109.4 . .
C19 C20 C21 111.01(19) . .
H20A C20 H20B 108.0 . .
C21 C20 H20A 109.4 . .
C21 C20 H20B 109.4 . .
C20 C21 H21A 109.5 . .
C20 C21 H21B 109.5 . .
H21A C21 H21B 108.1 . .
N4 C21 C20 110.73(16) . .
N4 C21 H21A 109.5 . .
N4 C21 H21B 109.5 . .
C1 N1 H1A 116.2(18) . .
C1 N1 H1B 119.0(16) . .
H1A N1 H1B 122(2) . .
C7 N2 H2A 121.1 . .
C7 N2 N3 117.78(13) . .
N3 N2 H2A 121.1 . .
C8 N3 N2 118.02(14) . .
C16 N4 C21 109.74(14) . .
C17 N4 C16 113.10(15) . .
C17 N4 C21 109.15(15) . .
C14 O2 H2B 106.3(17) . .
C12 O3 C15 117.58(15) . .
H4A O4 H4B 108(2) . .

loop_
_geom_bond_atom_site_label_1
_geom_bond_atom_site_label_2
_geom_bond_distance
_geom_bond_site_symmetry_2
C1 C2 1.408(2) .
C1 C6 1.418(2) .
C1 N1 1.356(2) .
C2 H2 0.9300 .
C2 C3 1.357(3) .
C3 H3 0.9300 .
C3 C4 1.388(3) .
C4 H4 0.9300 .
C4 C5 1.370(2) .
C5 H5 0.9300 .
C5 C6 1.405(2) .
C6 C7 1.471(2) .
C7 N2 1.363(2) .
C7 O1 1.2385(19) .
C8 H8 0.9300 .
C8 C9 1.444(2) .
C8 N3 1.276(2) .
C9 C10 1.392(2) .
C9 C14 1.412(2) .
C10 H10 0.9300 .
C10 C11 1.377(2) .
C11 H11 0.9300 .
C11 C12 1.396(3) .
C12 C13 1.380(2) .
C12 O3 1.367(2) .
C13 H13 0.9300 .
C13 C14 1.377(2) .
C14 O2 1.361(2) .
C15 H15A 0.9700 .
C15 H15B 0.9700 .
C15 C16 1.505(3) .
C15 O3 1.425(2) .
C16 H16A 0.9700 .
C16 H16B 0.9700 .
C16 N4 1.468(2) .
C17 H17A 0.9700 .
C17 H17B 0.9700 .
C17 C18 1.524(3) .
C17 N4 1.463(3) .
C18 H18A 0.9700 .
C18 H18B 0.9700 .
C18 C19 1.519(4) .
C19 H19A 0.9700 .
C19 H19B 0.9700 .
C19 C20 1.486(3) .
C20 H20A 0.9700 .
C20 H20B 0.9700 .
C20 C21 1.502(3) .
C21 H21A 0.9700 .
C21 H21B 0.9700 .
C21 N4 1.472(2) .
N1 H1A 0.81(3) .
N1 H1B 0.90(3) .
N2 H2A 0.8600 .
N2 N3 1.3766(18) .
O2 H2B 0.831(16) .
O4 H4A 0.854(16) .
O4 H4B 0.814(16) .

loop_
_geom_hbond_atom_site_label_D
_geom_hbond_atom_site_label_H
_geom_hbond_atom_site_label_A
_geom_hbond_distance_DH
_geom_hbond_distance_HA
_geom_hbond_distance_DA
_geom_hbond_angle_DHA
_geom_hbond_site_symmetry_A
C8 H8 O4 0.93 2.43 3.219(2) 142.0 1_455
N1 H1A O2 0.81(3) 2.47(3) 3.189(2) 148(2) 2_765
N1 H1B O1 0.90(3) 1.97(3) 2.641(2) 130(2) .
N1 H1B O1 0.90(3) 2.39(3) 3.039(2) 130(2) 2_765
N2 H2A O4 0.86 2.06 2.8749(19) 158.0 1_455
O2 H2B N3 0.831(16) 1.849(19) 2.6049(18) 151(2) .
O4 H4A N4 0.854(16) 2.018(17) 2.870(2) 175(2) 2_666
O4 H4B O1 0.814(16) 2.012(17) 2.809(2) 166(3) .

loop_
_geom_torsion_atom_site_label_1
_geom_torsion_atom_site_label_2
_geom_torsion_atom_site_label_3
_geom_torsion_atom_site_label_4
_geom_torsion
_geom_torsion_site_symmetry_1
_geom_torsion_site_symmetry_2
_geom_torsion_site_symmetry_3
_geom_torsion_site_symmetry_4
C1 C2 C3 C4 0.9(3) . . . .
C1 C6 C7 N2 179.94(14) . . . .
C1 C6 C7 O1 -1.5(3) . . . .
C2 C1 C6 C5 -0.7(3) . . . .
C2 C1 C6 C7 177.51(15) . . . .
C2 C3 C4 C5 -0.5(3) . . . .
C3 C4 C5 C6 -0.4(3) . . . .
C4 C5 C6 C1 1.1(3) . . . .
C4 C5 C6 C7 -177.09(18) . . . .
C5 C6 C7 N2 -1.9(2) . . . .
C5 C6 C7 O1 176.64(17) . . . .
C6 C1 C2 C3 -0.3(3) . . . .
C6 C7 N2 N3 178.84(13) . . . .
C7 N2 N3 C8 169.22(15) . . . .
C8 C9 C10 C11 -176.97(18) . . . .
C8 C9 C14 C13 177.62(17) . . . .
C8 C9 C14 O2 -2.6(3) . . . .
C9 C8 N3 N2 -176.85(15) . . . .
C9 C10 C11 C12 -0.5(3) . . . .
C10 C9 C14 C13 0.8(3) . . . .
C10 C9 C14 O2 -179.44(17) . . . .
C10 C11 C12 C13 0.4(3) . . . .
C10 C11 C12 O3 -179.58(18) . . . .
C11 C12 C13 C14 0.3(3) . . . .
C11 C12 O3 C15 1.3(3) . . . .
C12 C13 C14 C9 -0.9(3) . . . .
C12 C13 C14 O2 179.27(18) . . . .
C13 C12 O3 C15 -178.67(18) . . . .
C14 C9 C10 C11 0.0(3) . . . .
C15 C16 N4 C17 -76.0(2) . . . .
C15 C16 N4 C21 161.86(16) . . . .
C16 C15 O3 C12 176.79(16) . . . .
C17 C18 C19 C20 -51.6(3) . . . .
C18 C17 N4 C16 177.20(18) . . . .
C18 C17 N4 C21 -60.3(2) . . . .
C18 C19 C20 C21 53.1(3) . . . .
C19 C20 C21 N4 -59.2(2) . . . .
C20 C21 N4 C16 -173.11(15) . . . .
C20 C21 N4 C17 62.4(2) . . . .
N1 C1 C2 C3 -178.6(2) . . . .
N1 C1 C6 C5 177.56(19) . . . .
N1 C1 C6 C7 -4.2(3) . . . .
N3 C8 C9 C10 175.57(17) . . . .
N3 C8 C9 C14 -1.2(3) . . . .
N4 C17 C18 C19 55.6(3) . . . .
O1 C7 N2 N3 0.2(2) . . . .
O3 C12 C13 C14 -179.69(17) . . . .
O3 C15 C16 N4 -178.29(15) . . . .
